data_7210999
loop_
_publ_author_name
'He, Yabing'
'Furukawa, Hiroyasu'
'Wu, Chuande'
'O'Keeffe, Michael'
'Chen, Banglin'

_publ_section_title
;
 A mesoporous lanthanide--organic framework constructed from a dendritic
 hexacarboxylate with cages of 2.4 nm
;
_journal_issue 45
_journal_name_full CrystEngComm
_journal_page_first 9328
_journal_paper_doi 10.1039/c3ce41062e
_journal_volume 15
_journal_year 2013
_chemical_formula_sum 'C330 H534 N51 O75 Tb3'
_chemical_formula_weight 6892.84
_chemical_name_systematic
; 
 ? 
;
_space_group_IT_number 211
_symmetry_cell_setting cubic
_symmetry_space_group_name_Hall 'I 4 2 3'
_symmetry_space_group_name_H-M 'I 4 3 2'
_atom_sites_solution_hydrogens geom
_atom_sites_solution_primary direct
_atom_sites_solution_secondary difmap
_audit_creation_method SHELXL-97
_cell_angle_alpha 90.00
_cell_angle_beta 90.00
_cell_angle_gamma 90.00
_cell_formula_units_Z 4
_cell_length_a 33.0001(4)
_cell_length_b 33.0001(4)
_cell_length_c 33.0001(4)
_cell_measurement_reflns_used 35845
_cell_measurement_temperature 293(2)
_cell_measurement_theta_max 25.05
_cell_measurement_theta_min 2.90
_cell_volume 35937.3(8)
_computing_cell_refinement 'CrysAlisPro (Oxford Diffraction Ltd., 2010)'
_computing_data_collection 'CrysAlisPro (Oxford Diffraction Ltd., 2010)'
_computing_data_reduction 'CrysAlisPro (Oxford Diffraction Ltd., 2010)'
_computing_structure_refinement 'SHELXL-97 (Sheldrick, 1997)'
_computing_structure_solution 'SHELXS-97 (Sheldrick, 1990)'
_diffrn_ambient_temperature 293(2)
_diffrn_detector_area_resol_mean 10.3592
_diffrn_measured_fraction_theta_full 0.996
_diffrn_measured_fraction_theta_max 0.996
_diffrn_measurement_device_type 'Xcalibur, Atlas, Gemini ultra'
_diffrn_measurement_method '\w scans'
_diffrn_radiation_monochromator graphite
_diffrn_radiation_source 'fine-focus sealed tube'
_diffrn_radiation_type MoK\a
_diffrn_radiation_wavelength 0.71073
_diffrn_reflns_av_R_equivalents 0.0914
_diffrn_reflns_av_sigmaI/netI 0.0870
_diffrn_reflns_limit_h_max 39
_diffrn_reflns_limit_h_min -23
_diffrn_reflns_limit_k_max 25
_diffrn_reflns_limit_k_min -39
_diffrn_reflns_limit_l_max 39
_diffrn_reflns_limit_l_min -26
_diffrn_reflns_number 35845
_diffrn_reflns_theta_full 25.05
_diffrn_reflns_theta_max 25.05
_diffrn_reflns_theta_min 2.90
_diffrn_standards_interval_count none
_diffrn_standards_interval_time none
_diffrn_standards_number none
_exptl_absorpt_coefficient_mu 0.665
_exptl_absorpt_correction_T_max 0.789
_exptl_absorpt_correction_T_min 0.750
_exptl_absorpt_correction_type empirical
_exptl_absorpt_process_details CrysAlisPro
_exptl_crystal_colour 'light red'
_exptl_crystal_density_diffrn 1.274
_exptl_crystal_density_method 'not measured'
_exptl_crystal_description block
_exptl_crystal_F_000 14664
_exptl_crystal_size_max 0.49
_exptl_crystal_size_mid 0.46
_exptl_crystal_size_min 0.39
_platon_squeeze_details
;
About three Me~2~NH~2~ cations and 48 DMA disordered lattice molecules were 
removed from each formular unit by the SQUEEZE process.
;
_refine_diff_density_max 0.492
_refine_diff_density_min -0.360
_refine_diff_density_rms 0.044
_refine_ls_abs_structure_details 'Flack H D (1983), Acta Cryst. A39, 876-881'
_refine_ls_abs_structure_Flack 0.00
_refine_ls_extinction_method none
_refine_ls_goodness_of_fit_ref 1.052
_refine_ls_hydrogen_treatment constr
_refine_ls_matrix_type full
_refine_ls_number_parameters 114
_refine_ls_number_reflns 5329
_refine_ls_number_restraints 26
_refine_ls_restrained_S_all 1.052
_refine_ls_R_factor_all 0.1777
_refine_ls_R_factor_gt 0.0698
_refine_ls_shift/su_max 0.000
_refine_ls_shift/su_mean 0.000
_refine_ls_structure_factor_coef Fsqd
_refine_ls_weighting_details 'calc w=1/[\s^2^(Fo^2^)+(0.0595P)^2^+0.0000P] where P=(Fo^2^+2Fc^2^)/3'
_refine_ls_weighting_scheme calc
_refine_ls_wR_factor_gt 0.1495
_refine_ls_wR_factor_ref 0.1675
_reflns_number_gt 2091
_reflns_number_total 5329
_reflns_threshold_expression >2sigma(I)
_cod_data_source_file c3ce41062e.txt
_cod_data_source_block UTSA-61
_cod_depositor_comments
;
The following automatic conversions were performed:

'_symmetry_cell_setting' value 'Cubic' changed to 'cubic' according
to /home/saulius/struct/CIF-dictionaries/cif_core.dic dictionary
named 'cif_core.dic' version 2.4.2 from 2011-04-26.

Automatic conversion script
Id: cif_fix_values 1891 2012-01-12 08:04:46Z andrius 
;
_cod_original_sg_symbol_H-M I432
_cod_database_code 7210999

loop_
_symmetry_equiv_pos_as_xyz
'x, y, z'
'-x, -y, z'
'-x, y, -z'
'x, -y, -z'
'z, x, y'
'z, -x, -y'
'-z, -x, y'
'-z, x, -y'
'y, z, x'
'-y, z, -x'
'y, -z, -x'
'-y, -z, x'
'y, x, -z'
'-y, -x, -z'
'y, -x, z'
'-y, x, z'
'x, z, -y'
'-x, z, y'
'-x, -z, -y'
'x, -z, y'
'z, y, -x'
'z, -y, x'
'-z, y, x'
'-z, -y, -x'
'x+1/2, y+1/2, z+1/2'
'-x+1/2, -y+1/2, z+1/2'
'-x+1/2, y+1/2, -z+1/2'
'x+1/2, -y+1/2, -z+1/2'
'z+1/2, x+1/2, y+1/2'
'z+1/2, -x+1/2, -y+1/2'
'-z+1/2, -x+1/2, y+1/2'
'-z+1/2, x+1/2, -y+1/2'
'y+1/2, z+1/2, x+1/2'
'-y+1/2, z+1/2, -x+1/2'
'y+1/2, -z+1/2, -x+1/2'
'-y+1/2, -z+1/2, x+1/2'
'y+1/2, x+1/2, -z+1/2'
'-y+1/2, -x+1/2, -z+1/2'
'y+1/2, -x+1/2, z+1/2'
'-y+1/2, x+1/2, z+1/2'
'x+1/2, z+1/2, -y+1/2'
'-x+1/2, z+1/2, y+1/2'
'-x+1/2, -z+1/2, -y+1/2'
'x+1/2, -z+1/2, y+1/2'
'z+1/2, y+1/2, -x+1/2'
'z+1/2, -y+1/2, x+1/2'
'-z+1/2, y+1/2, x+1/2'
'-z+1/2, -y+1/2, -x+1/2'

loop_
_atom_site_label
_atom_site_type_symbol
_atom_site_fract_x
_atom_site_fract_y
_atom_site_fract_z
_atom_site_U_iso_or_equiv
_atom_site_adp_type
_atom_site_occupancy
_atom_site_symmetry_multiplicity
_atom_site_calc_flag
_atom_site_refinement_flags
Tb1 Tb 0.0000 0.60602(3) 0.0000 0.1191(5) Uani 1 4 d S
O1 O 0.0463(5) 0.6503(5) 0.0327(5) 0.281(6) Uani 1 1 d U
O2 O 0.0404(6) 0.5884(4) 0.0565(6) 0.252(9) Uani 1 1 d .
O3 O 0.0000 0.5305(3) 0.0000 0.125(3) Uani 1 4 d S
C1 C 0.2802(4) 0.7500 0.2198(4) 0.093(6) Uani 1 2 d S
H1A H 0.3001 0.7500 0.1999 0.111 Uiso 1 2 calc SR
C2 C 0.2500 0.7195(5) 0.2195(5) 0.134(9) Uani 1 2 d S
C3 C 0.2500 0.6876(5) 0.1876(5) 0.145(7) Uani 1 2 d S
C4 C 0.2152(4) 0.6743(4) 0.1717(4) 0.129(4) Uani 1 1 d .
H4A H 0.1909 0.6843 0.1819 0.155 Uiso 1 1 calc R
C5 C 0.2139(4) 0.6464(5) 0.1407(4) 0.150(5) Uani 1 1 d D
C6 C 0.2500 0.6312(4) 0.1312(4) 0.160(7) Uani 1 2 d S
H6A H 0.2500 0.6113 0.1113 0.192 Uiso 1 2 calc SR
C7 C 0.1726(4) 0.6351(5) 0.1193(4) 0.177(5) Uani 1 1 d GDU
C8 C 0.1639(6) 0.5965(4) 0.1050(6) 0.62(3) Uani 1 1 d GU
H8A H 0.1817 0.5753 0.1101 0.746 Uiso 1 1 calc R
C9 C 0.1285(7) 0.5895(5) 0.0833(5) 0.333(15) Uani 1 1 d G
H9A H 0.1227 0.5637 0.0737 0.399 Uiso 1 1 calc R
C10 C 0.1018(4) 0.6212(8) 0.0758(4) 0.211(8) Uani 1 1 d GD
C11 C 0.1105(5) 0.6599(6) 0.0900(6) 0.47(2) Uani 1 1 d GU
H11A H 0.0926 0.6811 0.0850 0.569 Uiso 1 1 calc R
C12 C 0.1459(5) 0.6669(4) 0.1118(5) 0.398(19) Uani 1 1 d G
H12A H 0.1517 0.6927 0.1213 0.478 Uiso 1 1 calc R
C13 C 0.0634(8) 0.6135(6) 0.0479(9) 0.245(15) Uani 1 1 d D

loop_
_atom_site_aniso_label
_atom_site_aniso_U_11
_atom_site_aniso_U_22
_atom_site_aniso_U_33
_atom_site_aniso_U_23
_atom_site_aniso_U_13
_atom_site_aniso_U_12
Tb1 0.1208(6) 0.1156(8) 0.1208(6) 0.000 0.000 0.000
O1 0.263(6) 0.281(6) 0.298(6) -0.0634(15) -0.0011(15) -0.0014(15)
O2 0.29(2) 0.183(13) 0.29(2) -0.070(12) -0.020(16) -0.009(12)
O3 0.104(5) 0.169(9) 0.104(5) 0.000 0.000 0.000
C1 0.109(9) 0.061(11) 0.109(9) 0.031(7) 0.031(12) 0.031(7)
C2 0.20(2) 0.100(11) 0.100(11) -0.002(15) 0.056(11) -0.056(11)
C3 0.093(14) 0.170(12) 0.170(12) -0.012(14) -0.039(9) 0.039(9)
C4 0.121(11) 0.131(10) 0.134(11) -0.019(8) 0.011(8) 0.020(8)
C5 0.126(12) 0.173(14) 0.152(13) -0.020(10) 0.026(9) 0.011(10)
C6 0.18(2) 0.152(12) 0.152(12) -0.048(13) 0.015(13) -0.015(13)
C7 0.176(6) 0.177(6) 0.177(6) -0.0005(15) -0.0008(15) -0.0001(15)
C8 0.62(3) 0.62(3) 0.62(3) 0.0000(15) -0.0001(15) -0.0001(15)
C9 0.29(3) 0.31(3) 0.40(4) -0.11(3) -0.03(3) 0.00(3)
C10 0.132(14) 0.26(2) 0.242(18) -0.004(16) 0.051(13) -0.041(13)
C11 0.47(2) 0.47(2) 0.47(2) -0.0002(15) -0.0002(15) -0.0001(15)
C12 0.26(3) 0.50(4) 0.43(4) -0.14(3) -0.12(3) 0.12(3)
C13 0.21(2) 0.156(18) 0.37(4) 0.02(2) -0.13(3) 0.014(17)

loop_
_atom_type_symbol
_atom_type_description
_atom_type_scat_dispersion_real
_atom_type_scat_dispersion_imag
_atom_type_scat_source
C C 0.0033 0.0016 'International Tables Vol C Tables 4.2.6.8 and 6.1.1.4'
H H 0.0000 0.0000 'International Tables Vol C Tables 4.2.6.8 and 6.1.1.4'
N N 0.0061 0.0033 'International Tables Vol C Tables 4.2.6.8 and 6.1.1.4'
O O 0.0106 0.0060 'International Tables Vol C Tables 4.2.6.8 and 6.1.1.4'
Tb Tb -0.1723 4.1537 'International Tables Vol C Tables 4.2.6.8 and 6.1.1.4'

loop_
_geom_angle_atom_site_label_1
_geom_angle_atom_site_label_2
_geom_angle_atom_site_label_3
_geom_angle
_geom_angle_site_symmetry_1
_geom_angle_site_symmetry_3
O1 Tb1 O1 67.7(4) . 23
O1 Tb1 O1 67.7(4) . 21
O1 Tb1 O1 104.0(8) 23 21
O1 Tb1 O1 104.0(8) . 3
O1 Tb1 O1 67.7(4) 23 3
O1 Tb1 O1 67.7(4) 21 3
O1 Tb1 O2 150.8(6) . 3
O1 Tb1 O2 113.7(6) 23 3
O1 Tb1 O2 84.3(6) 21 3
O1 Tb1 O2 55.3(5) 3 3
O1 Tb1 O2 113.7(6) . 23
O1 Tb1 O2 55.3(5) 23 23
O1 Tb1 O2 150.8(6) 21 23
O1 Tb1 O2 84.3(6) 3 23
O2 Tb1 O2 86.53(15) 3 23
O1 Tb1 O2 84.3(6) . 21
O1 Tb1 O2 150.8(6) 23 21
O1 Tb1 O2 55.3(5) 21 21
O1 Tb1 O2 113.7(6) 3 21
O2 Tb1 O2 86.53(15) 3 21
O2 Tb1 O2 151.5(6) 23 21
O1 Tb1 O2 55.3(5) . .
O1 Tb1 O2 84.3(6) 23 .
O1 Tb1 O2 113.7(6) 21 .
O1 Tb1 O2 150.8(6) 3 .
O2 Tb1 O2 151.5(6) 3 .
O2 Tb1 O2 86.53(15) 23 .
O2 Tb1 O2 86.53(15) 21 .
O1 Tb1 O3 128.0(4) . .
O1 Tb1 O3 128.0(4) 23 .
O1 Tb1 O3 128.0(4) 21 .
O1 Tb1 O3 128.0(4) 3 .
O2 Tb1 O3 75.8(3) 3 .
O2 Tb1 O3 75.8(3) 23 .
O2 Tb1 O3 75.8(3) 21 .
O2 Tb1 O3 75.8(3) . .
O1 Tb1 C13 32.7(5) . .
O1 Tb1 C13 85.3(9) 23 .
O1 Tb1 C13 88.1(9) 21 .
O1 Tb1 C13 136.6(7) 3 .
O2 Tb1 C13 160.8(10) 3 .
O2 Tb1 C13 108.1(10) 23 .
O2 Tb1 C13 74.6(11) 21 .
O2 Tb1 C13 26.1(7) . .
O3 Tb1 C13 95.4(4) . .
O1 Tb1 C13 136.6(7) . 3
O1 Tb1 C13 88.1(9) 23 3
O1 Tb1 C13 85.3(9) 21 3
O1 Tb1 C13 32.7(5) 3 3
O2 Tb1 C13 26.1(7) 3 3
O2 Tb1 C13 74.6(11) 23 3
O2 Tb1 C13 108.1(10) 21 3
O2 Tb1 C13 160.8(10) . 3
O3 Tb1 C13 95.4(4) . 3
C13 Tb1 C13 169.3(9) . 3
O1 Tb1 C13 88.1(9) . 23
O1 Tb1 C13 32.7(5) 23 23
O1 Tb1 C13 136.6(7) 21 23
O1 Tb1 C13 85.3(9) 3 23
O2 Tb1 C13 108.1(10) 3 23
O2 Tb1 C13 26.1(7) 23 23
O2 Tb1 C13 160.8(10) 21 23
O2 Tb1 C13 74.7(10) . 23
O3 Tb1 C13 95.4(4) . 23
C13 Tb1 C13 89.50(8) . 23
C13 Tb1 C13 89.50(8) 3 23
C13 O1 Tb1 83.7(9) . .
C13 O2 Tb1 90.0(15) . .
C2 C1 C2 121(3) . 12_665
C1 C2 C1 119(3) . 6_566
C1 C2 C3 120.7(13) . .
C1 C2 C3 120.6(13) 6_566 .
C4 C3 C4 118.6(19) 42_554 .
C4 C3 C2 120.7(10) 42_554 .
C4 C3 C2 120.7(10) . .
C3 C4 C5 122.6(14) . .
C6 C5 C4 113.6(13) . .
C6 C5 C7 125.4(14) . .
C4 C5 C7 121.0(12) . .
C5 C6 C5 128.6(19) 42_554 .
C8 C7 C12 120.0 . .
C8 C7 C5 123.0(13) . .
C12 C7 C5 116.8(13) . .
C9 C8 C7 120.0 . .
C10 C9 C8 120.0 . .
C9 C10 C11 120.0 . .
C9 C10 C13 119.2(17) . .
C11 C10 C13 120.6(17) . .
C12 C11 C10 120.0 . .
C11 C12 C7 120.0 . .
O2 C13 O1 116(2) . .
O2 C13 C10 120(2) . .
O1 C13 C10 112.4(17) . .
O2 C13 Tb1 64.0(12) . .
O1 C13 Tb1 63.6(7) . .
C10 C13 Tb1 175.9(17) . .

loop_
_geom_bond_atom_site_label_1
_geom_bond_atom_site_label_2
_geom_bond_distance
_geom_bond_site_symmetry_2
Tb1 O1 2.373(13) .
Tb1 O1 2.373(13) 23
Tb1 O1 2.373(13) 21
Tb1 O1 2.373(13) 3
Tb1 O2 2.366(18) 3
Tb1 O2 2.366(18) 23
Tb1 O2 2.366(18) 21
Tb1 O2 2.366(18) .
Tb1 O3 2.494(11) .
Tb1 C13 2.633(15) .
Tb1 C13 2.633(15) 3
Tb1 C13 2.633(15) 23
O1 C13 1.43(2) .
O2 C13 1.16(3) .
C1 C2 1.417(8) .
C1 C2 1.417(8) 12_665
C2 C1 1.417(8) 6_566
C2 C3 1.49(3) .
C3 C4 1.337(14) 42_554
C3 C4 1.337(14) .
C4 C5 1.375(15) .
C5 C6 1.329(13) .
C5 C7 1.582(11) .
C6 C5 1.329(13) 42_554
C7 C8 1.3900 .
C7 C12 1.3900 .
C8 C9 1.3900 .
C9 C10 1.3900 .
C10 C11 1.3900 .
C10 C13 1.587(12) .
C11 C12 1.3900 .

loop_
_platon_squeeze_void_nr
_platon_squeeze_void_average_x
_platon_squeeze_void_average_y
_platon_squeeze_void_average_z
_platon_squeeze_void_volume
_platon_squeeze_void_count_electrons
_platon_squeeze_void_content
1 -0.002 -0.009 -0.003 28491 5993 ' '
